data_2206535
loop_
_publ_author_name
'Mengping Guo'
'Fangfang Jian'
'Ren He'
'Hailian Xiao'

_publ_section_title
;
 Bis[(diphenylphosphino)acetato-\k^2^<i>O</i>,<i>P</i>]palladium(II)
 dichloromethane solvate
;
_journal_coeditor_code RZ6104
_journal_issue 8
_journal_name_full 'Acta Crystallographica Section E'
_journal_page_first m1635
_journal_page_last m1636
_journal_paper_doi 10.1107/S160053680502341X
_journal_volume 61
_journal_year 2005
_chemical_formula_iupac '[Pd (C14 H12 O2 P)2], CH2 Cl2'
_chemical_formula_moiety 'C28 H24 O4 P2 Pd, C H2 Cl2'
_chemical_formula_sum 'C29 H26 Cl2 O4 P2 Pd'
_chemical_formula_weight 677.74
_chemical_name_systematic
;
Bis[(diphenylphosphino)acetato-\k^2^O,P]palladium(II) dichloromethane solvate
;
_space_group_IT_number 14
_symmetry_cell_setting monoclinic
_symmetry_space_group_name_Hall '-P 2ybc'
_symmetry_space_group_name_H-M 'P 1 21/c 1'
_atom_sites_solution_hydrogens geom
_atom_sites_solution_primary direct
_atom_sites_solution_secondary difmap
_audit_creation_method SHELXL-97
_cell_angle_alpha 90.00
_cell_angle_beta 116.72(2)
_cell_angle_gamma 90.00
_cell_formula_units_Z 4
_cell_length_a 10.658(2)
_cell_length_b 17.943(4)
_cell_length_c 16.618(6)
_cell_measurement_reflns_used 7367
_cell_measurement_temperature 273(2)
_cell_measurement_theta_max 26
_cell_measurement_theta_min 4
_cell_volume 2838.6(14)
_computing_cell_refinement 'SAINT (Siemens, 1996)'
_computing_data_collection 'SMART (Siemens, 1996)'
_computing_data_reduction SAINT
_computing_molecular_graphics 'SHELXTL/PC (Sheldrick, 1990)'
_computing_publication_material SHELXTL/PC
_computing_structure_refinement 'SHELXL97 (Sheldrick, 1997)'
_computing_structure_solution 'SHELXS97 (Sheldrick, 1997)'
_diffrn_ambient_temperature 295(2)
_diffrn_measured_fraction_theta_full 0.999
_diffrn_measured_fraction_theta_max 0.999
_diffrn_measurement_device_type 'Bruker SMART CCD area-detector'
_diffrn_measurement_method \w
_diffrn_radiation_monochromator graphite
_diffrn_radiation_source 'fine-focus sealed tube'
_diffrn_radiation_type MoK\a
_diffrn_radiation_wavelength 0.71073
_diffrn_reflns_av_R_equivalents 0.0300
_diffrn_reflns_av_sigmaI/netI 0.0368
_diffrn_reflns_limit_h_max 12
_diffrn_reflns_limit_h_min -10
_diffrn_reflns_limit_k_max 21
_diffrn_reflns_limit_k_min -21
_diffrn_reflns_limit_l_max 11
_diffrn_reflns_limit_l_min -19
_diffrn_reflns_number 14955
_diffrn_reflns_theta_full 25.23
_diffrn_reflns_theta_max 25.23
_diffrn_reflns_theta_min 1.78
_diffrn_standards_decay_% 0
_diffrn_standards_interval_count 0
_diffrn_standards_number 0
_exptl_absorpt_coefficient_mu 0.989
_exptl_absorpt_correction_T_max 0.879
_exptl_absorpt_correction_T_min 0.775
_exptl_absorpt_correction_type multi-scan
_exptl_absorpt_process_details '(SADABS; Sheldrick, 1996)'
_exptl_crystal_colour red
_exptl_crystal_density_diffrn 1.586
_exptl_crystal_density_method 'not measured'
_exptl_crystal_description block
_exptl_crystal_F_000 1368
_exptl_crystal_size_max 0.27
_exptl_crystal_size_mid 0.22
_exptl_crystal_size_min 0.13
_refine_diff_density_max 0.494
_refine_diff_density_min -0.630
_refine_ls_extinction_method none
_refine_ls_goodness_of_fit_ref 1.172
_refine_ls_hydrogen_treatment constr
_refine_ls_matrix_type full
_refine_ls_number_parameters 343
_refine_ls_number_reflns 5119
_refine_ls_number_restraints 0
_refine_ls_restrained_S_all 1.172
_refine_ls_R_factor_all 0.0565
_refine_ls_R_factor_gt 0.0483
_refine_ls_shift/su_max 0.002
_refine_ls_shift/su_mean 0.000
_refine_ls_structure_factor_coef Fsqd
_refine_ls_weighting_details 'calc w = 1/[\s^2^(Fo^2^)+(0.0322P)^2^+2.9516P] where P = (Fo^2^+2Fc^2^)/3'
_refine_ls_weighting_scheme calc
_refine_ls_wR_factor_gt 0.0943
_refine_ls_wR_factor_ref 0.0975
_reflns_number_gt 4508
_reflns_number_total 5119
_reflns_threshold_expression I>2\s(I)
_cod_data_source_file rz6104.cif
_cod_data_source_block I
_cod_original_cell_volume 2838.6(13)
_cod_original_sg_symbol_Hall '-P 2y bc'
_cod_original_sg_symbol_H-M 'P 21/c'
_cod_database_code 2206535
_cod_database_fobs_code 2206535

loop_
_symmetry_equiv_pos_as_xyz
'x, y, z'
'-x, y+1/2, -z+1/2'
'-x, -y, -z'
'x, -y-1/2, z-1/2'

loop_
_atom_site_label
_atom_site_fract_x
_atom_site_fract_y
_atom_site_fract_z
_atom_site_U_iso_or_equiv
_atom_site_adp_type
_atom_site_calc_flag
_atom_site_refinement_flags
_atom_site_occupancy
_atom_site_type_symbol
Pd1 0.25868(3) -0.504138(15) -0.091719(19) 0.02900(10) Uani d . 1 Pd
P1 0.11079(11) -0.51703(6) -0.23625(7) 0.0314(2) Uani d . 1 P
P2 0.27495(10) -0.38107(6) -0.08081(7) 0.0310(2) Uani d . 1 P
O1 0.1382(4) -0.72113(17) -0.1682(2) 0.0647(10) Uani d . 1 O
O2 0.2372(3) -0.61943(14) -0.09139(18) 0.0379(7) Uani d . 1 O
O3 0.5155(3) -0.43620(17) 0.16868(19) 0.0495(8) Uani d . 1 O
O4 0.3877(3) -0.50158(15) 0.04612(18) 0.0395(7) Uani d . 1 O
C1 0.1732(4) -0.6564(2) -0.1653(3) 0.0395(10) Uani d . 1 C
C2 0.1447(4) -0.6139(2) -0.2511(3) 0.0391(10) Uani d . 1 C
H2A 0.0641 -0.6351 -0.3017 0.047 Uiso calc R 1 H
H2B 0.2253 -0.6174 -0.2633 0.047 Uiso calc R 1 H
C3 0.2239(5) -0.4794(3) -0.3520(3) 0.0487(11) Uani d . 1 C
H3A 0.2807 -0.5211 -0.3288 0.058 Uiso calc R 1 H
C4 0.2401(6) -0.4354(3) -0.4141(3) 0.0626(14) Uani d . 1 C
H4A 0.3069 -0.4477 -0.4334 0.075 Uiso calc R 1 H
C5 0.1583(6) -0.3735(3) -0.4478(3) 0.0672(15) Uani d . 1 C
H5A 0.1689 -0.3440 -0.4903 0.081 Uiso calc R 1 H
C6 0.0608(6) -0.3552(3) -0.4188(4) 0.0670(15) Uani d . 1 C
H6A 0.0065 -0.3125 -0.4408 0.080 Uiso calc R 1 H
C7 0.0423(5) -0.3993(2) -0.3576(3) 0.0494(11) Uani d . 1 C
H7A -0.0251 -0.3868 -0.3388 0.059 Uiso calc R 1 H
C8 0.1243(4) -0.4623(2) -0.3239(3) 0.0340(9) Uani d . 1 C
C9 -0.1018(5) -0.4986(2) -0.1849(3) 0.0432(10) Uani d . 1 C
H9A -0.0298 -0.4913 -0.1272 0.052 Uiso calc R 1 H
C10 -0.2411(5) -0.4958(2) -0.2001(4) 0.0546(12) Uani d . 1 C
H10A -0.2624 -0.4869 -0.1524 0.066 Uiso calc R 1 H
C11 -0.3468(5) -0.5061(3) -0.2853(4) 0.0631(15) Uani d . 1 C
H11A -0.4398 -0.5038 -0.2952 0.076 Uiso calc R 1 H
C12 -0.3173(5) -0.5199(3) -0.3562(4) 0.0669(15) Uani d . 1 C
H12A -0.3901 -0.5274 -0.4136 0.080 Uiso calc R 1 H
C13 -0.1789(5) -0.5226(3) -0.3422(3) 0.0513(12) Uani d . 1 C
H13A -0.1587 -0.5313 -0.3904 0.062 Uiso calc R 1 H
C14 -0.0703(4) -0.5123(2) -0.2561(3) 0.0367(9) Uani d . 1 C
C15 0.4453(4) -0.4409(2) 0.0875(3) 0.0368(10) Uani d . 1 C
C16 0.4253(4) -0.3724(2) 0.0293(3) 0.0374(9) Uani d . 1 C
H16A 0.5093 -0.3645 0.0216 0.045 Uiso calc R 1 H
H16B 0.4125 -0.3291 0.0598 0.045 Uiso calc R 1 H
C17 0.4120(5) -0.3547(2) -0.1828(3) 0.0456(11) Uani d . 1 C
H17A 0.4430 -0.4035 -0.1679 0.055 Uiso calc R 1 H
C18 0.4606(6) -0.3116(3) -0.2316(3) 0.0615(14) Uani d . 1 C
H18A 0.5259 -0.3312 -0.2486 0.074 Uiso calc R 1 H
C19 0.4132(6) -0.2401(3) -0.2553(3) 0.0695(16) Uani d . 1 C
H19A 0.4467 -0.2113 -0.2881 0.083 Uiso calc R 1 H
C20 0.3173(6) -0.2113(3) -0.2310(3) 0.0665(15) Uani d . 1 C
H20A 0.2842 -0.1630 -0.2482 0.080 Uiso calc R 1 H
C21 0.2684(5) -0.2528(2) -0.1808(3) 0.0513(12) Uani d . 1 C
H21A 0.2036 -0.2325 -0.1639 0.062 Uiso calc R 1 H
C22 0.3165(4) -0.3249(2) -0.1560(3) 0.0356(9) Uani d . 1 C
C23 0.1142(5) -0.3559(3) 0.0069(3) 0.0503(12) Uani d . 1 C
H23A 0.1922 -0.3732 0.0574 0.060 Uiso calc R 1 H
C24 -0.0090(6) -0.3415(3) 0.0118(4) 0.0630(15) Uani d . 1 C
H24A -0.0138 -0.3489 0.0657 0.076 Uiso calc R 1 H
C25 -0.1252(5) -0.3160(3) -0.0628(4) 0.0607(14) Uani d . 1 C
H25A -0.2088 -0.3072 -0.0596 0.073 Uiso calc R 1 H
C26 -0.1167(5) -0.3037(3) -0.1416(4) 0.0564(13) Uani d . 1 C
H26A -0.1944 -0.2852 -0.1914 0.068 Uiso calc R 1 H
C27 0.0051(4) -0.3183(2) -0.1480(3) 0.0465(11) Uani d . 1 C
H27A 0.0092 -0.3106 -0.2021 0.056 Uiso calc R 1 H
C28 0.1220(4) -0.3448(2) -0.0731(3) 0.0354(9) Uani d . 1 C
Cl1 0.67106(17) -0.12547(9) -0.04409(13) 0.0921(5) Uani d . 1 Cl
Cl2 0.5163(2) -0.16840(10) 0.05402(15) 0.1082(7) Uani d . 1 Cl
C29 0.6163(6) -0.1979(3) 0.0010(4) 0.0741(16) Uani d . 1 C
H29A 0.6981 -0.2244 0.0442 0.089 Uiso calc R 1 H
H29B 0.5611 -0.2324 -0.0468 0.089 Uiso calc R 1 H

loop_
_atom_site_aniso_label
_atom_site_aniso_U_11
_atom_site_aniso_U_22
_atom_site_aniso_U_33
_atom_site_aniso_U_12
_atom_site_aniso_U_13
_atom_site_aniso_U_23
Pd1 0.03011(17) 0.02896(17) 0.02843(17) 0.00187(12) 0.01359(13) 0.00339(12)
P1 0.0323(5) 0.0331(6) 0.0293(5) 0.0012(4) 0.0144(4) 0.0010(4)
P2 0.0318(5) 0.0316(5) 0.0289(5) 0.0018(4) 0.0131(4) 0.0030(4)
O1 0.094(3) 0.0357(18) 0.056(2) -0.0140(18) 0.026(2) -0.0041(15)
O2 0.0387(15) 0.0322(15) 0.0407(17) -0.0003(12) 0.0160(13) 0.0029(13)
O3 0.0469(18) 0.064(2) 0.0290(17) -0.0051(15) 0.0097(14) 0.0033(14)
O4 0.0435(16) 0.0392(16) 0.0308(15) 0.0018(13) 0.0123(13) 0.0059(12)
C1 0.037(2) 0.036(2) 0.044(3) -0.0030(19) 0.017(2) -0.0029(19)
C2 0.047(2) 0.035(2) 0.036(2) 0.0019(19) 0.019(2) -0.0032(18)
C3 0.055(3) 0.054(3) 0.045(3) 0.003(2) 0.029(2) 0.003(2)
C4 0.071(4) 0.077(4) 0.053(3) 0.000(3) 0.040(3) 0.007(3)
C5 0.074(4) 0.081(4) 0.048(3) -0.013(3) 0.029(3) 0.018(3)
C6 0.069(4) 0.058(3) 0.064(4) 0.007(3) 0.022(3) 0.027(3)
C7 0.049(3) 0.051(3) 0.050(3) 0.005(2) 0.023(2) 0.011(2)
C8 0.039(2) 0.040(2) 0.025(2) -0.0038(18) 0.0163(18) 0.0004(17)
C9 0.042(2) 0.039(2) 0.047(3) -0.0015(19) 0.019(2) 0.000(2)
C10 0.055(3) 0.049(3) 0.071(4) -0.002(2) 0.039(3) 0.000(2)
C11 0.040(3) 0.062(3) 0.088(4) 0.005(2) 0.029(3) 0.019(3)
C12 0.037(3) 0.085(4) 0.063(4) -0.010(3) 0.009(3) 0.010(3)
C13 0.042(3) 0.071(3) 0.040(3) -0.004(2) 0.018(2) 0.002(2)
C14 0.032(2) 0.036(2) 0.041(2) 0.0033(17) 0.0164(19) 0.0058(18)
C15 0.029(2) 0.050(3) 0.033(2) 0.0038(18) 0.0150(19) 0.0045(19)
C16 0.037(2) 0.040(2) 0.031(2) -0.0021(18) 0.0115(18) -0.0006(18)
C17 0.054(3) 0.042(2) 0.044(3) -0.002(2) 0.025(2) 0.004(2)
C18 0.071(3) 0.074(4) 0.049(3) -0.010(3) 0.035(3) 0.006(3)
C19 0.091(4) 0.073(4) 0.046(3) -0.026(3) 0.032(3) 0.012(3)
C20 0.096(4) 0.043(3) 0.055(3) -0.009(3) 0.029(3) 0.012(2)
C21 0.064(3) 0.039(2) 0.051(3) 0.003(2) 0.026(3) 0.005(2)
C22 0.042(2) 0.034(2) 0.029(2) -0.0062(18) 0.0158(18) 0.0015(17)
C23 0.051(3) 0.055(3) 0.051(3) 0.008(2) 0.028(2) 0.002(2)
C24 0.075(4) 0.064(3) 0.072(4) 0.010(3) 0.052(3) 0.002(3)
C25 0.049(3) 0.057(3) 0.091(4) 0.010(2) 0.045(3) -0.004(3)
C26 0.038(3) 0.047(3) 0.076(4) 0.009(2) 0.019(3) 0.003(3)
C27 0.042(3) 0.045(3) 0.050(3) 0.007(2) 0.019(2) 0.005(2)
C28 0.034(2) 0.032(2) 0.042(2) 0.0017(17) 0.0184(19) -0.0003(18)
Cl1 0.0829(11) 0.0883(11) 0.1099(14) -0.0059(9) 0.0478(10) 0.0222(10)
Cl2 0.1594(18) 0.0760(11) 0.1367(17) -0.0077(11) 0.1087(16) -0.0129(11)
C29 0.081(4) 0.065(4) 0.079(4) 0.003(3) 0.038(3) 0.008(3)

loop_
_atom_type_symbol
_atom_type_description
_atom_type_scat_dispersion_real
_atom_type_scat_dispersion_imag
_atom_type_scat_source
C C 0.0033 0.0016 'International Tables Vol C Tables 4.2.6.8 and 6.1.1.4'
H H 0.0000 0.0000 'International Tables Vol C Tables 4.2.6.8 and 6.1.1.4'
O O 0.0106 0.0060 'International Tables Vol C Tables 4.2.6.8 and 6.1.1.4'
P P 0.1023 0.0942 'International Tables Vol C Tables 4.2.6.8 and 6.1.1.4'
Cl Cl 0.1484 0.1585 'International Tables Vol C Tables 4.2.6.8 and 6.1.1.4'
Pd Pd -0.9988 1.0072 'International Tables Vol C Tables 4.2.6.8 and 6.1.1.4'

loop_
_geom_angle_atom_site_label_1
_geom_angle_atom_site_label_2
_geom_angle_atom_site_label_3
_geom_angle
_geom_angle_publ_flag
O4 Pd1 O2 92.18(10) yes
O4 Pd1 P1 174.15(8) yes
O2 Pd1 P1 82.74(8) yes
O4 Pd1 P2 84.20(8) yes
O2 Pd1 P2 174.11(8) yes
P1 Pd1 P2 100.61(4) yes
C14 P1 C2 106.34(19) ?
C14 P1 C8 106.98(19) ?
C2 P1 C8 108.48(19) ?
C14 P1 Pd1 111.94(14) ?
C2 P1 Pd1 99.16(14) ?
C8 P1 Pd1 122.63(13) ?
C22 P2 C28 110.87(19) ?
C22 P2 C16 105.61(19) ?
C28 P2 C16 108.16(19) ?
C22 P2 Pd1 122.20(14) ?
C28 P2 Pd1 108.91(13) ?
C16 P2 Pd1 99.72(13) ?
C1 O2 Pd1 121.4(3) ?
C15 O4 Pd1 121.9(2) ?
O1 C1 O2 123.5(4) ?
O1 C1 C2 120.9(4) ?
O2 C1 C2 115.6(3) ?
C1 C2 P1 108.7(3) ?
C1 C2 H2A 109.9 ?
P1 C2 H2A 109.9 ?
C1 C2 H2B 109.9 ?
P1 C2 H2B 109.9 ?
H2A C2 H2B 108.3 ?
C4 C3 C8 120.4(5) ?
C4 C3 H3A 119.8 ?
C8 C3 H3A 119.8 ?
C5 C4 C3 120.2(5) ?
C5 C4 H4A 119.9 ?
C3 C4 H4A 119.9 ?
C4 C5 C6 119.8(5) ?
C4 C5 H5A 120.1 ?
C6 C5 H5A 120.1 ?
C5 C6 C7 120.6(5) ?
C5 C6 H6A 119.7 ?
C7 C6 H6A 119.7 ?
C6 C7 C8 119.7(5) ?
C6 C7 H7A 120.1 ?
C8 C7 H7A 120.1 ?
C3 C8 C7 119.3(4) ?
C3 C8 P1 120.3(3) ?
C7 C8 P1 120.2(3) ?
C14 C9 C10 119.9(4) ?
C14 C9 H9A 120.0 ?
C10 C9 H9A 120.0 ?
C11 C10 C9 119.8(5) ?
C11 C10 H10A 120.1 ?
C9 C10 H10A 120.1 ?
C10 C11 C12 120.9(5) ?
C10 C11 H11A 119.6 ?
C12 C11 H11A 119.6 ?
C11 C12 C13 120.0(5) ?
C11 C12 H12A 120.0 ?
C13 C12 H12A 120.0 ?
C12 C13 C14 119.8(5) ?
C12 C13 H13A 120.1 ?
C14 C13 H13A 120.1 ?
C9 C14 C13 119.5(4) ?
C9 C14 P1 120.0(3) ?
C13 C14 P1 120.5(3) ?
O3 C15 O4 123.9(4) ?
O3 C15 C16 119.4(4) ?
O4 C15 C16 116.7(3) ?
C15 C16 P2 112.3(3) ?
C15 C16 H16A 109.1 ?
P2 C16 H16A 109.1 ?
C15 C16 H16B 109.1 ?
P2 C16 H16B 109.1 ?
H16A C16 H16B 107.9 ?
C18 C17 C22 119.7(4) ?
C18 C17 H17A 120.1 ?
C22 C17 H17A 120.1 ?
C19 C18 C17 120.5(5) ?
C19 C18 H18A 119.8 ?
C17 C18 H18A 119.8 ?
C20 C19 C18 120.0(5) ?
C20 C19 H19A 120.0 ?
C18 C19 H19A 120.0 ?
C19 C20 C21 120.8(5) ?
C19 C20 H20A 119.6 ?
C21 C20 H20A 119.6 ?
C20 C21 C22 119.6(5) ?
C20 C21 H21A 120.2 ?
C22 C21 H21A 120.2 ?
C21 C22 C17 119.4(4) ?
C21 C22 P2 123.6(3) ?
C17 C22 P2 116.8(3) ?
C24 C23 C28 120.0(4) ?
C24 C23 H23A 120.0 ?
C28 C23 H23A 120.0 ?
C23 C24 C25 120.4(5) ?
C23 C24 H24A 119.8 ?
C25 C24 H24A 119.8 ?
C26 C25 C24 119.6(5) ?
C26 C25 H25A 120.2 ?
C24 C25 H25A 120.2 ?
C25 C26 C27 120.9(5) ?
C25 C26 H26A 119.5 ?
C27 C26 H26A 119.5 ?
C26 C27 C28 119.5(4) ?
C26 C27 H27A 120.2 ?
C28 C27 H27A 120.2 ?
C23 C28 C27 119.5(4) ?
C23 C28 P2 117.4(3) ?
C27 C28 P2 122.1(3) ?
Cl1 C29 Cl2 113.2(3) ?
Cl1 C29 H29A 108.9 ?
Cl2 C29 H29A 108.9 ?
Cl1 C29 H29B 108.9 ?
Cl2 C29 H29B 108.9 ?
H29A C29 H29B 107.8 ?

loop_
_geom_bond_atom_site_label_1
_geom_bond_atom_site_label_2
_geom_bond_distance
_geom_bond_publ_flag
Pd1 O4 2.076(3) yes
Pd1 O2 2.082(3) yes
Pd1 P1 2.2141(14) yes
Pd1 P2 2.2161(11) yes
P1 C14 1.808(4) ?
P1 C2 1.814(4) ?
P1 C8 1.815(4) ?
P2 C22 1.809(4) ?
P2 C28 1.813(4) ?
P2 C16 1.817(4) ?
O1 C1 1.214(5) ?
O2 C1 1.288(5) ?
O3 C15 1.217(5) ?
O4 C15 1.287(5) ?
C1 C2 1.522(6) ?
C2 H2A 0.9700 ?
C2 H2B 0.9700 ?
C3 C4 1.371(6) ?
C3 C8 1.373(6) ?
C3 H3A 0.9300 ?
C4 C5 1.366(7) ?
C4 H4A 0.9300 ?
C5 C6 1.368(7) ?
C5 H5A 0.9300 ?
C6 C7 1.370(7) ?
C6 H6A 0.9300 ?
C7 C8 1.384(6) ?
C7 H7A 0.9300 ?
C9 C14 1.389(6) ?
C9 C10 1.390(6) ?
C9 H9A 0.9300 ?
C10 C11 1.370(8) ?
C10 H10A 0.9300 ?
C11 C12 1.371(8) ?
C11 H11A 0.9300 ?
C12 C13 1.388(7) ?
C12 H12A 0.9300 ?
C13 C14 1.390(6) ?
C13 H13A 0.9300 ?
C15 C16 1.518(5) ?
C16 H16A 0.9700 ?
C16 H16B 0.9700 ?
C17 C18 1.379(6) ?
C17 C22 1.388(6) ?
C17 H17A 0.9300 ?
C18 C19 1.369(8) ?
C18 H18A 0.9300 ?
C19 C20 1.360(8) ?
C19 H19A 0.9300 ?
C20 C21 1.383(7) ?
C20 H20A 0.9300 ?
C21 C22 1.384(6) ?
C21 H21A 0.9300 ?
C23 C24 1.375(6) ?
C23 C28 1.383(6) ?
C23 H23A 0.9300 ?
C24 C25 1.377(7) ?
C24 H24A 0.9300 ?
C25 C26 1.370(7) ?
C25 H25A 0.9300 ?
C26 C27 1.375(6) ?
C26 H26A 0.9300 ?
C27 C28 1.390(6) ?
C27 H27A 0.9300 ?
Cl1 C29 1.727(5) ?
Cl2 C29 1.743(6) ?
C29 H29A 0.9700 ?
C29 H29B 0.9700 ?

loop_
_geom_hbond_atom_site_label_D
_geom_hbond_atom_site_label_H
_geom_hbond_atom_site_label_A
_geom_hbond_site_symmetry_A
_geom_hbond_distance_DH
_geom_hbond_distance_HA
_geom_hbond_distance_DA
_geom_hbond_angle_DHA
_geom_hbond_publ_flag
C16 H16A O2 3_645 0.97 2.43 3.269(5) 144 yes
C27 H27A O1 2_554 0.93 2.58 3.241(5) 129 yes
C29 H29A O1 3_645 0.97 2.24 3.186(6) 165 yes
